data_4343943
loop_
_publ_author_name
'Wilson, R.D.'
'Wu Sumiau'
'Love, R.A.'
'Bau, R.'

_publ_section_title
;
 Molecular structures of H4 Ru4 (C O)12 and H4 Ru4 (C O)10 (P Ph3)2
;
_journal_name_full 'Inorganic Chemistry'
_journal_page_first 1271
_journal_page_last 1279
_journal_volume 17
_journal_year 1978
_chemical_formula_sum Ru4
_chemical_name_systematic 'H4 Ru4 (C O)12'
_space_group_IT_number 2
_symmetry_space_group_name_Hall '-P 1'
_symmetry_space_group_name_H-M 'P -1'
_cell_angle_alpha 82.77
_cell_angle_beta 88.99
_cell_angle_gamma 85.08
_cell_formula_units_Z 2
_cell_length_a 9.838
_cell_length_b 10.087
_cell_length_c 9.659
_cell_volume 947.372
_citation_journal_id_ASTM INOCAJ
_cod_data_source_file Wilson_INOCAJ_1978_351.cif
_cod_data_source_block Ru4
_cod_original_cell_volume 947.3721
_cod_database_code 4343943

loop_
_symmetry_equiv_pos_as_xyz
x,y,z
-x,-y,-z

loop_
_atom_site_label
_atom_site_type_symbol
_atom_site_fract_x
_atom_site_fract_y
_atom_site_fract_z
_atom_site_occupancy
_atom_site_U_iso_or_equiv
Ru1 Ru 0.33838 0.34521 0.34899 0.967 0.0
Ru2 Ru 0.07714 0.32535 0.25165 0.967 0.0
Ru4 Ru 0.31282 0.25435 0.07331 0.967 0.0
Ru3 Ru 0.25886 0.07713 0.30945 0.967 0.0
Ru5 Ru 0.149 0.1599 0.1653 0.033 0.0
Ru6 Ru 0.4292 0.1804 0.25 0.033 0.0
Ru8 Ru 0.1935 0.2383 0.4259 0.033 0.0
Ru7 Ru 0.2632 0.42 0.1786 0.033 0.0
